data_7115656
loop_
_publ_author_name
'Sebastian Schafer'
'Ralf Koppe'
'Michael T. Gamer'
'Peter W. Roesky'

_publ_section_title
;
 Zinc-silylene complexes
;
_journal_name_full Chem.Commun.
_journal_page_first 11401
_journal_paper_doi 10.1039/C4cc04714A
_journal_volume 50
_journal_year 2014
_chemical_formula_moiety 'C34 H56 Cl2 N4 Si2 Zn'
_chemical_formula_sum 'C34 H56 Cl2 N4 Si2 Zn'
_chemical_formula_weight 713.27
_chemical_name_systematic
;
 ?
;
_space_group_crystal_system monoclinic
_space_group_IT_number 14
_space_group_name_Hall '-P 2ybc'
_space_group_name_H-M_alt 'P 1 21/c 1'
_symmetry_space_group_name_Hall '-P 2ybc'
_symmetry_space_group_name_H-M 'P 1 21/c 1'
_atom_sites_solution_hydrogens geom
_audit_creation_method SHELXL-2014
_cell_angle_alpha 90
_cell_angle_beta 105.97(3)
_cell_angle_gamma 90
_cell_formula_units_Z 4
_cell_length_a 11.432(2)
_cell_length_b 23.618(5)
_cell_length_c 16.420(3)
_cell_measurement_temperature 200(2)
_cell_measurement_theta_max 24.12
_cell_measurement_theta_min 1.55
_cell_volume 4262.3(15)
_computing_cell_refinement 'STOE X-AREA, PLATON (A.L.Spek, 2005)'
_computing_data_collection 'STOE X-AREA'
_computing_data_reduction 'STOE X-RED, PLATON (A.L.Spek, 2005)'
_computing_molecular_graphics 'Diamond 3.2i'
_computing_publication_material 'Microsoft Word'
_computing_structure_refinement 'SHELXL-2014 (Sheldrick, 2014)'
_computing_structure_solution 'SUPERFLIP, J. Appl. Cryst. (2007) 40, 786-790'
_diffrn_ambient_temperature 200(2)
_diffrn_detector_area_resol_mean 6.67
_diffrn_measured_fraction_theta_full 0.923
_diffrn_measured_fraction_theta_max 0.999
_diffrn_measurement_device_type 'STOE IPDS 2'
_diffrn_measurement_method 'rotation method'
_diffrn_radiation_type MoK\a
_diffrn_radiation_wavelength 0.71073
_diffrn_reflns_av_R_equivalents 0.1577
_diffrn_reflns_av_unetI/netI 0.2497
_diffrn_reflns_Laue_measured_fraction_full 0.923
_diffrn_reflns_Laue_measured_fraction_max 0.999
_diffrn_reflns_limit_h_max 13
_diffrn_reflns_limit_h_min -13
_diffrn_reflns_limit_k_max 28
_diffrn_reflns_limit_k_min -26
_diffrn_reflns_limit_l_max 19
_diffrn_reflns_limit_l_min -19
_diffrn_reflns_number 36794
_diffrn_reflns_point_group_measured_fraction_full 0.923
_diffrn_reflns_point_group_measured_fraction_max 0.999
_diffrn_reflns_theta_full 26.000
_diffrn_reflns_theta_max 25.260
_diffrn_reflns_theta_min 1.552
_diffrn_source 'sealed X-ray tube, 12 x 0.4 mm long-fine focus'
_exptl_absorpt_coefficient_mu 0.79
_exptl_absorpt_correction_T_max 0.9369
_exptl_absorpt_correction_T_min 0.8350
_exptl_absorpt_correction_type integration
_exptl_absorpt_process_details 'STOE X-RED & X-SHAPE'
_exptl_crystal_colour colourless
_exptl_crystal_density_diffrn 1.112
_exptl_crystal_description plate
_exptl_crystal_F_000 1520
_exptl_crystal_size_max 0.260
_exptl_crystal_size_mid 0.165
_exptl_crystal_size_min 0.103
_refine_diff_density_max 0.440
_refine_diff_density_min -0.313
_refine_diff_density_rms 0.052
_refine_ls_extinction_method none
_refine_ls_goodness_of_fit_ref 0.669
_refine_ls_hydrogen_treatment constr
_refine_ls_matrix_type full
_refine_ls_number_parameters 402
_refine_ls_number_reflns 7732
_refine_ls_number_restraints 0
_refine_ls_restrained_S_all 0.669
_refine_ls_R_factor_all 0.1638
_refine_ls_R_factor_gt 0.0485
_refine_ls_shift/su_max 0.001
_refine_ls_shift/su_mean 0.000
_refine_ls_structure_factor_coef Fsqd
_refine_ls_weighting_details 'w=1/[\s^2^(Fo^2^)+(0.0158P)^2^] where P=(Fo^2^+2Fc^2^)/3'
_refine_ls_weighting_scheme calc
_refine_ls_wR_factor_gt 0.0652
_refine_ls_wR_factor_ref 0.0850
_reflns_Friedel_coverage 0.000
_reflns_number_gt 2903
_reflns_number_total 7732
_reflns_threshold_expression 'I > 2\s(I)'
_cod_data_source_file c4cc04714a2.cif
_cod_data_source_block seb86-2-monoabs_sq
_cod_original_cell_volume 4262.1(16)
_cod_database_code 7115656
_shelx_space_group_comment
;
The symmetry employed for this shelxl refinement is uniquely defined
by the following loop, which should always be used as a source of
symmetry information in preference to the above space-group names.
They are only intended as comments.
;
_shelxl_version_number 2014-3

loop_
_space_group_symop_operation_xyz
'x, y, z'
'-x, y+1/2, -z+1/2'
'-x, -y, -z'
'x, -y-1/2, z-1/2'

loop_
_atom_site_label
_atom_site_type_symbol
_atom_site_fract_x
_atom_site_fract_y
_atom_site_fract_z
_atom_site_U_iso_or_equiv
_atom_site_adp_type
_atom_site_occupancy
_atom_site_site_symmetry_order
_atom_site_calc_flag
_atom_site_refinement_flags_posn
_atom_site_refinement_flags_adp
Zn1 Zn 0.02519(5) 0.73964(3) 0.12385(3) 0.03726(18) Uani 1 1 d . .
Cl1 Cl -0.16335(12) 0.77279(7) 0.04792(8) 0.0590(5) Uani 1 1 d . .
Cl2 Cl 0.15063(12) 0.72610(6) 0.03569(7) 0.0494(4) Uani 1 1 d . .
Si1 Si -0.01470(13) 0.64694(7) 0.17244(8) 0.0383(4) Uani 1 1 d . .
Si2 Si 0.12903(13) 0.81154(7) 0.22221(9) 0.0400(4) Uani 1 1 d . .
N1 N -0.1410(4) 0.61020(17) 0.0991(2) 0.0370(11) Uani 1 1 d . .
N2 N -0.1419(4) 0.64364(18) 0.2200(2) 0.0386(12) Uani 1 1 d . .
N3 N 0.2061(4) 0.86371(17) 0.1730(2) 0.0379(12) Uani 1 1 d . .
N4 N 0.2931(4) 0.79942(18) 0.2598(2) 0.0371(11) Uani 1 1 d . .
C1 C 0.1006(5) 0.5918(2) 0.2249(3) 0.0542(17) Uani 1 1 d . .
H1A H 0.1538 0.5845 0.1876 0.065 Uiso 1 1 calc R U
H1B H 0.1524 0.6081 0.2783 0.065 Uiso 1 1 calc R U
C2 C 0.0520(6) 0.5353(3) 0.2457(4) 0.093(3) Uani 1 1 d . .
H2A H 0.0052 0.5170 0.1932 0.139 Uiso 1 1 calc R U
H2B H -0.0008 0.5415 0.2829 0.139 Uiso 1 1 calc R U
H2C H 0.1202 0.5108 0.2744 0.139 Uiso 1 1 calc R U
C3 C 0.0823(5) 0.8477(2) 0.3092(3) 0.0546(17) Uani 1 1 d . .
H3A H 0.0022 0.8658 0.2846 0.066 Uiso 1 1 calc R U
H3B H 0.0711 0.8185 0.3497 0.066 Uiso 1 1 calc R U
C4 C 0.1702(5) 0.8930(3) 0.3590(3) 0.0667(19) Uani 1 1 d . .
H4A H 0.1618 0.9278 0.3253 0.100 Uiso 1 1 calc R U
H4B H 0.2540 0.8791 0.3710 0.100 Uiso 1 1 calc R U
H4C H 0.1508 0.9009 0.4124 0.100 Uiso 1 1 calc R U
C5 C -0.2142(5) 0.6216(2) 0.1481(3) 0.0367(14) Uani 1 1 d . .
C6 C -0.3482(5) 0.6131(2) 0.1281(3) 0.0378(15) Uani 1 1 d . .
C7 C -0.3941(5) 0.5626(3) 0.1489(4) 0.064(2) Uani 1 1 d . .
H7 H -0.3404 0.5330 0.1746 0.077 Uiso 1 1 calc R U
C8 C -0.5183(6) 0.5555(3) 0.1320(4) 0.080(2) Uani 1 1 d . .
H8 H -0.5502 0.5212 0.1473 0.096 Uiso 1 1 calc R U
C9 C -0.5965(6) 0.5983(3) 0.0927(4) 0.064(2) Uani 1 1 d . .
H9 H -0.6821 0.5931 0.0800 0.077 Uiso 1 1 calc R U
C10 C -0.5513(5) 0.6472(3) 0.0726(3) 0.0519(17) Uani 1 1 d . .
H10 H -0.6053 0.6768 0.0468 0.062 Uiso 1 1 calc R U
C11 C -0.4270(5) 0.6552(2) 0.0890(3) 0.0428(15) Uani 1 1 d . .
H11 H -0.3962 0.6896 0.0732 0.051 Uiso 1 1 calc R U
C12 C -0.1675(5) 0.5895(2) 0.0109(3) 0.0457(16) Uani 1 1 d . .
C13 C -0.2261(7) 0.5315(3) 0.0023(4) 0.098(3) Uani 1 1 d . .
H13A H -0.1753 0.5058 0.0444 0.147 Uiso 1 1 calc R U
H13B H -0.2339 0.5166 -0.0547 0.147 Uiso 1 1 calc R U
H13C H -0.3069 0.5344 0.0118 0.147 Uiso 1 1 calc R U
C14 C -0.2469(7) 0.6315(3) -0.0492(3) 0.110(3) Uani 1 1 d . .
H14A H -0.3268 0.6335 -0.0381 0.165 Uiso 1 1 calc R U
H14B H -0.2568 0.6193 -0.1077 0.165 Uiso 1 1 calc R U
H14C H -0.2085 0.6690 -0.0406 0.165 Uiso 1 1 calc R U
C15 C -0.0476(6) 0.5862(3) -0.0099(4) 0.082(2) Uani 1 1 d . .
H15A H -0.0096 0.6237 -0.0034 0.123 Uiso 1 1 calc R U
H15B H -0.0610 0.5732 -0.0684 0.123 Uiso 1 1 calc R U
H15C H 0.0058 0.5594 0.0287 0.123 Uiso 1 1 calc R U
C16 C -0.1686(5) 0.6706(2) 0.2942(3) 0.0413(15) Uani 1 1 d . .
C17 C -0.2318(5) 0.7272(3) 0.2693(3) 0.0685(19) Uani 1 1 d . .
H17A H -0.1849 0.7501 0.2398 0.103 Uiso 1 1 calc R U
H17B H -0.2377 0.7472 0.3204 0.103 Uiso 1 1 calc R U
H17C H -0.3137 0.7207 0.2319 0.103 Uiso 1 1 calc R U
C18 C -0.0451(5) 0.6817(3) 0.3561(3) 0.078(2) Uani 1 1 d . .
H18A H -0.0031 0.6456 0.3731 0.116 Uiso 1 1 calc R U
H18B H -0.0560 0.7011 0.4063 0.116 Uiso 1 1 calc R U
H18C H 0.0036 0.7055 0.3290 0.116 Uiso 1 1 calc R U
C19 C -0.2454(6) 0.6337(3) 0.3342(4) 0.084(2) Uani 1 1 d . .
H19A H -0.3244 0.6268 0.2931 0.126 Uiso 1 1 calc R U
H19B H -0.2579 0.6528 0.3841 0.126 Uiso 1 1 calc R U
H19C H -0.2038 0.5975 0.3512 0.126 Uiso 1 1 calc R U
C20 C 0.3136(5) 0.8385(2) 0.2061(3) 0.0385(14) Uani 1 1 d . .
C21 C 0.4314(5) 0.8489(3) 0.1857(3) 0.0472(16) Uani 1 1 d . .
C22 C 0.4611(6) 0.8173(3) 0.1222(4) 0.0513(16) Uani 1 1 d . .
H22 H 0.4047 0.7904 0.0908 0.062 Uiso 1 1 calc R U
C23 C 0.5707(7) 0.8247(3) 0.1048(4) 0.073(2) Uani 1 1 d . .
H23 H 0.5905 0.8030 0.0617 0.088 Uiso 1 1 calc R U
C24 C 0.6510(7) 0.8636(4) 0.1499(5) 0.079(2) Uani 1 1 d . .
H24 H 0.7275 0.8684 0.1385 0.094 Uiso 1 1 calc R U
C25 C 0.6231(7) 0.8960(3) 0.2114(4) 0.076(2) Uani 1 1 d . .
H25 H 0.6791 0.9236 0.2415 0.092 Uiso 1 1 calc R U
C26 C 0.5122(6) 0.8883(3) 0.2293(3) 0.0603(19) Uani 1 1 d . .
H26 H 0.4926 0.9104 0.2721 0.072 Uiso 1 1 calc R U
C27 C 0.1709(5) 0.9078(2) 0.1065(3) 0.0482(16) Uani 1 1 d . .
C28 C 0.2007(6) 0.8905(2) 0.0254(3) 0.066(2) Uani 1 1 d . .
H28A H 0.1622 0.9170 -0.0200 0.099 Uiso 1 1 calc R U
H28B H 0.1700 0.8522 0.0094 0.099 Uiso 1 1 calc R U
H28C H 0.2891 0.8912 0.0345 0.099 Uiso 1 1 calc R U
C29 C 0.2303(6) 0.9642(2) 0.1392(4) 0.076(2) Uani 1 1 d . .
H29A H 0.2108 0.9742 0.1919 0.114 Uiso 1 1 calc R U
H29B H 0.1997 0.9937 0.0967 0.114 Uiso 1 1 calc R U
H29C H 0.3187 0.9609 0.1500 0.114 Uiso 1 1 calc R U
C30 C 0.0326(5) 0.9135(3) 0.0887(4) 0.071(2) Uani 1 1 d . .
H30A H 0.0120 0.9208 0.1418 0.107 Uiso 1 1 calc R U
H30B H -0.0065 0.8783 0.0634 0.107 Uiso 1 1 calc R U
H30C H 0.0039 0.9450 0.0494 0.107 Uiso 1 1 calc R U
C31 C 0.3718(4) 0.7543(2) 0.3098(3) 0.0408(14) Uani 1 1 d . .
C32 C 0.3971(5) 0.7085(2) 0.2518(3) 0.0510(17) Uani 1 1 d . .
H32A H 0.3199 0.6929 0.2173 0.077 Uiso 1 1 calc R U
H32B H 0.4454 0.6783 0.2860 0.077 Uiso 1 1 calc R U
H32C H 0.4422 0.7249 0.2146 0.077 Uiso 1 1 calc R U
C33 C 0.4925(4) 0.7797(2) 0.3639(3) 0.0603(19) Uani 1 1 d . .
H33A H 0.5428 0.7910 0.3270 0.091 Uiso 1 1 calc R U
H33B H 0.5360 0.7514 0.4047 0.091 Uiso 1 1 calc R U
H33C H 0.4753 0.8130 0.3944 0.091 Uiso 1 1 calc R U
C34 C 0.3005(5) 0.7300(2) 0.3675(3) 0.0549(16) Uani 1 1 d . .
H34A H 0.2837 0.7601 0.4038 0.082 Uiso 1 1 calc R U
H34B H 0.3484 0.7001 0.4029 0.082 Uiso 1 1 calc R U
H34C H 0.2236 0.7142 0.3330 0.082 Uiso 1 1 calc R U

loop_
_atom_site_aniso_label
_atom_site_aniso_U_11
_atom_site_aniso_U_22
_atom_site_aniso_U_33
_atom_site_aniso_U_23
_atom_site_aniso_U_13
_atom_site_aniso_U_12
Zn1 0.0352(4) 0.0399(4) 0.0370(3) -0.0016(3) 0.0104(3) -0.0027(4)
Cl1 0.0420(9) 0.0741(13) 0.0591(9) 0.0119(8) 0.0110(7) 0.0106(8)
Cl2 0.0455(9) 0.0630(11) 0.0440(7) -0.0019(7) 0.0195(6) 0.0016(8)
Si1 0.0324(9) 0.0436(11) 0.0371(8) 0.0024(7) 0.0065(7) -0.0012(8)
Si2 0.0410(10) 0.0437(11) 0.0367(9) -0.0054(7) 0.0128(7) -0.0016(8)
N1 0.035(3) 0.036(3) 0.042(3) -0.005(2) 0.013(2) 0.003(2)
N2 0.036(3) 0.049(3) 0.028(2) -0.001(2) 0.004(2) -0.002(2)
N3 0.040(3) 0.033(3) 0.037(2) 0.001(2) 0.006(2) 0.003(2)
N4 0.040(3) 0.042(3) 0.030(2) 0.000(2) 0.011(2) -0.001(2)
C1 0.052(4) 0.054(5) 0.053(4) 0.013(3) 0.007(3) 0.005(3)
C2 0.079(6) 0.072(6) 0.113(6) 0.033(4) 0.000(4) 0.002(4)
C3 0.052(4) 0.065(5) 0.050(3) -0.012(3) 0.019(3) -0.003(3)
C4 0.081(5) 0.069(5) 0.057(4) -0.021(3) 0.029(3) 0.001(4)
C5 0.043(4) 0.028(3) 0.038(3) 0.009(3) 0.009(3) 0.005(3)
C6 0.033(4) 0.045(4) 0.034(3) -0.001(3) 0.006(3) -0.004(3)
C7 0.043(4) 0.059(5) 0.079(4) 0.013(4) -0.004(4) -0.011(4)
C8 0.049(4) 0.080(6) 0.105(5) 0.015(4) 0.010(4) -0.022(4)
C9 0.032(4) 0.096(6) 0.062(4) -0.020(4) 0.009(3) -0.020(4)
C10 0.042(4) 0.060(5) 0.047(4) -0.010(3) 0.001(3) 0.004(4)
C11 0.034(4) 0.055(4) 0.039(3) -0.009(3) 0.010(3) 0.003(3)
C12 0.045(4) 0.053(4) 0.036(3) -0.017(3) 0.006(3) 0.004(3)
C13 0.128(7) 0.080(6) 0.090(5) -0.043(4) 0.038(5) -0.051(5)
C14 0.160(8) 0.117(7) 0.040(4) -0.003(4) 0.006(4) 0.070(6)
C15 0.057(5) 0.115(7) 0.081(5) -0.038(4) 0.032(4) -0.012(4)
C16 0.039(3) 0.053(4) 0.034(3) -0.001(3) 0.015(3) -0.005(3)
C17 0.082(5) 0.066(5) 0.056(4) -0.019(3) 0.018(3) 0.014(4)
C18 0.056(4) 0.131(6) 0.038(4) -0.019(3) -0.001(3) 0.001(4)
C19 0.104(6) 0.083(6) 0.079(5) -0.011(4) 0.049(4) -0.034(5)
C20 0.048(4) 0.038(4) 0.031(3) -0.009(3) 0.014(3) -0.010(3)
C21 0.046(4) 0.053(4) 0.043(3) 0.010(3) 0.012(3) -0.008(3)
C22 0.049(4) 0.060(5) 0.051(4) 0.009(3) 0.023(3) -0.001(4)
C23 0.073(6) 0.078(6) 0.080(5) 0.007(4) 0.039(4) 0.003(5)
C24 0.056(5) 0.104(7) 0.083(6) 0.038(5) 0.031(4) -0.005(5)
C25 0.070(6) 0.087(6) 0.066(5) 0.008(4) 0.009(4) -0.037(5)
C26 0.063(5) 0.071(5) 0.050(4) -0.005(3) 0.020(3) -0.024(4)
C27 0.060(4) 0.036(4) 0.045(4) 0.002(3) 0.009(3) -0.003(3)
C28 0.088(5) 0.062(5) 0.045(4) 0.013(3) 0.011(3) -0.007(4)
C29 0.110(6) 0.047(5) 0.066(4) 0.001(3) 0.016(4) -0.011(4)
C30 0.062(5) 0.062(5) 0.088(5) 0.020(4) 0.017(4) 0.016(4)
C31 0.050(3) 0.043(4) 0.030(3) 0.002(3) 0.011(2) 0.000(3)
C32 0.053(4) 0.052(4) 0.046(3) 0.002(3) 0.010(3) 0.005(3)
C33 0.042(4) 0.085(5) 0.046(3) 0.002(3) 0.000(3) -0.002(3)
C34 0.053(4) 0.063(4) 0.048(3) 0.017(3) 0.012(3) 0.004(3)

loop_
_atom_type_symbol
_atom_type_description
_atom_type_scat_dispersion_real
_atom_type_scat_dispersion_imag
_atom_type_scat_source
C C 0.0033 0.0016 'International Tables Vol C Tables 4.2.6.8 and 6.1.1.4'
H H 0.0000 0.0000 'International Tables Vol C Tables 4.2.6.8 and 6.1.1.4'
Cl Cl 0.1484 0.1585 'International Tables Vol C Tables 4.2.6.8 and 6.1.1.4'
N N 0.0061 0.0033 'International Tables Vol C Tables 4.2.6.8 and 6.1.1.4'
Si Si 0.0817 0.0704 'International Tables Vol C Tables 4.2.6.8 and 6.1.1.4'
Zn Zn 0.2839 1.4301 'International Tables Vol C Tables 4.2.6.8 and 6.1.1.4'

loop_
_geom_angle_atom_site_label_1
_geom_angle_atom_site_label_2
_geom_angle_atom_site_label_3
_geom_angle
Cl1 Zn1 Cl2 110.77(5)
Cl1 Zn1 Si1 104.63(6)
Cl2 Zn1 Si1 106.62(6)
Cl1 Zn1 Si2 109.65(6)
Cl2 Zn1 Si2 103.83(6)
Si1 Zn1 Si2 121.23(5)
N1 Si1 N2 71.61(19)
N1 Si1 C1 107.5(2)
N2 Si1 C1 108.2(2)
N1 Si1 Zn1 113.57(14)
N2 Si1 Zn1 115.05(16)
C1 Si1 Zn1 127.2(2)
N3 Si2 N4 71.38(19)
N3 Si2 C3 107.7(2)
N4 Si2 C3 107.2(2)
N3 Si2 Zn1 112.71(13)
N4 Si2 Zn1 112.66(15)
C3 Si2 Zn1 129.96(19)
C5 N1 C12 131.4(4)
C5 N1 Si1 91.1(3)
C12 N1 Si1 135.6(4)
C5 N2 C16 132.3(4)
C5 N2 Si1 90.6(3)
C16 N2 Si1 134.5(3)
C20 N3 C27 130.2(5)
C20 N3 Si2 91.2(3)
C27 N3 Si2 137.1(4)
C20 N4 C31 131.8(5)
C20 N4 Si2 91.1(3)
C31 N4 Si2 135.0(4)
C2 C1 Si1 117.1(4)
C2 C1 H1A 108.0
Si1 C1 H1A 108.0
C2 C1 H1B 108.0
Si1 C1 H1B 108.0
H1A C1 H1B 107.3
C1 C2 H2A 109.5
C1 C2 H2B 109.5
H2A C2 H2B 109.5
C1 C2 H2C 109.5
H2A C2 H2C 109.5
H2B C2 H2C 109.5
C4 C3 Si2 116.3(4)
C4 C3 H3A 108.2
Si2 C3 H3A 108.2
C4 C3 H3B 108.2
Si2 C3 H3B 108.2
H3A C3 H3B 107.4
C3 C4 H4A 109.5
C3 C4 H4B 109.5
H4A C4 H4B 109.5
C3 C4 H4C 109.5
H4A C4 H4C 109.5
H4B C4 H4C 109.5
N1 C5 N2 105.7(5)
N1 C5 C6 128.0(5)
N2 C5 C6 126.2(5)
C11 C6 C7 119.6(5)
C11 C6 C5 120.6(5)
C7 C6 C5 119.9(5)
C8 C7 C6 119.6(6)
C8 C7 H7 120.2
C6 C7 H7 120.2
C7 C8 C9 120.1(7)
C7 C8 H8 120.0
C9 C8 H8 120.0
C10 C9 C8 120.0(6)
C10 C9 H9 120.0
C8 C9 H9 120.0
C9 C10 C11 120.8(6)
C9 C10 H10 119.6
C11 C10 H10 119.6
C6 C11 C10 119.9(6)
C6 C11 H11 120.0
C10 C11 H11 120.0
N1 C12 C15 106.6(4)
N1 C12 C14 110.3(5)
C15 C12 C14 107.9(6)
N1 C12 C13 110.8(5)
C15 C12 C13 109.8(5)
C14 C12 C13 111.3(5)
C12 C13 H13A 109.5
C12 C13 H13B 109.5
H13A C13 H13B 109.5
C12 C13 H13C 109.5
H13A C13 H13C 109.5
H13B C13 H13C 109.5
C12 C14 H14A 109.5
C12 C14 H14B 109.5
H14A C14 H14B 109.5
C12 C14 H14C 109.5
H14A C14 H14C 109.5
H14B C14 H14C 109.5
C12 C15 H15A 109.5
C12 C15 H15B 109.5
H15A C15 H15B 109.5
C12 C15 H15C 109.5
H15A C15 H15C 109.5
H15B C15 H15C 109.5
N2 C16 C19 112.6(5)
N2 C16 C18 105.1(5)
C19 C16 C18 110.7(5)
N2 C16 C17 110.4(4)
C19 C16 C17 109.5(5)
C18 C16 C17 108.3(5)
C16 C17 H17A 109.5
C16 C17 H17B 109.5
H17A C17 H17B 109.5
C16 C17 H17C 109.5
H17A C17 H17C 109.5
H17B C17 H17C 109.5
C16 C18 H18A 109.5
C16 C18 H18B 109.5
H18A C18 H18B 109.5
C16 C18 H18C 109.5
H18A C18 H18C 109.5
H18B C18 H18C 109.5
C16 C19 H19A 109.5
C16 C19 H19B 109.5
H19A C19 H19B 109.5
C16 C19 H19C 109.5
H19A C19 H19C 109.5
H19B C19 H19C 109.5
N3 C20 N4 105.4(5)
N3 C20 C21 128.2(5)
N4 C20 C21 126.3(5)
C26 C21 C22 119.2(6)
C26 C21 C20 121.0(6)
C22 C21 C20 119.8(5)
C23 C22 C21 120.7(6)
C23 C22 H22 119.6
C21 C22 H22 119.6
C24 C23 C22 119.3(7)
C24 C23 H23 120.4
C22 C23 H23 120.4
C23 C24 C25 121.2(8)
C23 C24 H24 119.4
C25 C24 H24 119.4
C24 C25 C26 119.4(7)
C24 C25 H25 120.3
C26 C25 H25 120.3
C21 C26 C25 120.2(7)
C21 C26 H26 119.9
C25 C26 H26 119.9
N3 C27 C28 112.1(5)
N3 C27 C29 110.5(4)
C28 C27 C29 110.9(5)
N3 C27 C30 105.1(5)
C28 C27 C30 108.9(5)
C29 C27 C30 109.1(5)
C27 C28 H28A 109.5
C27 C28 H28B 109.5
H28A C28 H28B 109.5
C27 C28 H28C 109.5
H28A C28 H28C 109.5
H28B C28 H28C 109.5
C27 C29 H29A 109.5
C27 C29 H29B 109.5
H29A C29 H29B 109.5
C27 C29 H29C 109.5
H29A C29 H29C 109.5
H29B C29 H29C 109.5
C27 C30 H30A 109.5
C27 C30 H30B 109.5
H30A C30 H30B 109.5
C27 C30 H30C 109.5
H30A C30 H30C 109.5
H30B C30 H30C 109.5
N4 C31 C32 110.7(4)
N4 C31 C34 105.5(4)
C32 C31 C34 110.4(5)
N4 C31 C33 110.4(4)
C32 C31 C33 110.1(4)
C34 C31 C33 109.6(4)
C31 C32 H32A 109.5
C31 C32 H32B 109.5
H32A C32 H32B 109.5
C31 C32 H32C 109.5
H32A C32 H32C 109.5
H32B C32 H32C 109.5
C31 C33 H33A 109.5
C31 C33 H33B 109.5
H33A C33 H33B 109.5
C31 C33 H33C 109.5
H33A C33 H33C 109.5
H33B C33 H33C 109.5
C31 C34 H34A 109.5
C31 C34 H34B 109.5
H34A C34 H34B 109.5
C31 C34 H34C 109.5
H34A C34 H34C 109.5
H34B C34 H34C 109.5

loop_
_geom_bond_atom_site_label_1
_geom_bond_atom_site_label_2
_geom_bond_distance
Zn1 Cl1 2.3097(15)
Zn1 Cl2 2.3230(16)
Zn1 Si1 2.4162(17)
Zn1 Si2 2.4178(16)
Si1 N1 1.825(4)
Si1 N2 1.832(5)
Si1 C1 1.884(5)
Si2 N3 1.827(5)
Si2 N4 1.828(4)
Si2 C3 1.864(5)
N1 C5 1.338(6)
N1 C12 1.479(6)
N2 C5 1.346(5)
N2 C16 1.479(6)
N3 C20 1.339(6)
N3 C27 1.482(6)
N4 C20 1.341(6)
N4 C31 1.487(6)
C1 C2 1.522(7)
C1 H1A 0.9900
C1 H1B 0.9900
C2 H2A 0.9800
C2 H2B 0.9800
C2 H2C 0.9800
C3 C4 1.539(7)
C3 H3A 0.9900
C3 H3B 0.9900
C4 H4A 0.9800
C4 H4B 0.9800
C4 H4C 0.9800
C5 C6 1.489(7)
C6 C11 1.375(7)
C6 C7 1.383(7)
C7 C8 1.380(8)
C7 H7 0.9500
C8 C9 1.386(8)
C8 H8 0.9500
C9 C10 1.344(8)
C9 H9 0.9500
C10 C11 1.384(7)
C10 H10 0.9500
C11 H11 0.9500
C12 C15 1.502(8)
C12 C14 1.512(7)
C12 C13 1.516(8)
C13 H13A 0.9800
C13 H13B 0.9800
C13 H13C 0.9800
C14 H14A 0.9800
C14 H14B 0.9800
C14 H14C 0.9800
C15 H15A 0.9800
C15 H15B 0.9800
C15 H15C 0.9800
C16 C19 1.510(7)
C16 C18 1.519(6)
C16 C17 1.520(7)
C17 H17A 0.9800
C17 H17B 0.9800
C17 H17C 0.9800
C18 H18A 0.9800
C18 H18B 0.9800
C18 H18C 0.9800
C19 H19A 0.9800
C19 H19B 0.9800
C19 H19C 0.9800
C20 C21 1.496(8)
C21 C26 1.366(7)
C21 C22 1.397(8)
C22 C23 1.372(8)
C22 H22 0.9500
C23 C24 1.364(9)
C23 H23 0.9500
C24 C25 1.374(9)
C24 H24 0.9500
C25 C26 1.390(9)
C25 H25 0.9500
C26 H26 0.9500
C27 C28 1.518(8)
C27 C29 1.525(7)
C27 C30 1.532(7)
C28 H28A 0.9800
C28 H28B 0.9800
C28 H28C 0.9800
C29 H29A 0.9800
C29 H29B 0.9800
C29 H29C 0.9800
C30 H30A 0.9800
C30 H30B 0.9800
C30 H30C 0.9800
C31 C32 1.521(7)
C31 C34 1.522(7)
C31 C33 1.542(6)
C32 H32A 0.9800
C32 H32B 0.9800
C32 H32C 0.9800
C33 H33A 0.9800
C33 H33B 0.9800
C33 H33C 0.9800
C34 H34A 0.9800
C34 H34B 0.9800
C34 H34C 0.9800

loop_
_geom_torsion_atom_site_label_1
_geom_torsion_atom_site_label_2
_geom_torsion_atom_site_label_3
_geom_torsion_atom_site_label_4
_geom_torsion
N2 Si1 N1 C5 6.4(3)
C1 Si1 N1 C5 110.4(3)
Zn1 Si1 N1 C5 -103.6(3)
N2 Si1 N1 C12 171.7(5)
C1 Si1 N1 C12 -84.4(5)
Zn1 Si1 N1 C12 61.7(5)
N1 Si1 N2 C5 -6.4(3)
C1 Si1 N2 C5 -109.3(3)
Zn1 Si1 N2 C5 101.7(3)
N1 Si1 N2 C16 -168.8(5)
C1 Si1 N2 C16 88.2(5)
Zn1 Si1 N2 C16 -60.8(5)
N4 Si2 N3 C20 6.3(3)
C3 Si2 N3 C20 109.1(3)
Zn1 Si2 N3 C20 -101.1(3)
N4 Si2 N3 C27 172.4(5)
C3 Si2 N3 C27 -84.9(5)
Zn1 Si2 N3 C27 64.9(5)
N3 Si2 N4 C20 -6.3(3)
C3 Si2 N4 C20 -109.7(3)
Zn1 Si2 N4 C20 101.2(3)
N3 Si2 N4 C31 -170.5(5)
C3 Si2 N4 C31 86.1(5)
Zn1 Si2 N4 C31 -63.0(5)
N1 Si1 C1 C2 -36.9(5)
N2 Si1 C1 C2 38.9(5)
Zn1 Si1 C1 C2 -176.9(4)
N3 Si2 C3 C4 -35.9(5)
N4 Si2 C3 C4 39.5(5)
Zn1 Si2 C3 C4 -178.7(3)
C12 N1 C5 N2 -174.9(5)
Si1 N1 C5 N2 -8.6(4)
C12 N1 C5 C6 3.9(9)
Si1 N1 C5 C6 170.2(5)
C16 N2 C5 N1 171.7(5)
Si1 N2 C5 N1 8.6(4)
C16 N2 C5 C6 -7.2(9)
Si1 N2 C5 C6 -170.2(5)
N1 C5 C6 C11 -89.0(7)
N2 C5 C6 C11 89.6(6)
N1 C5 C6 C7 90.9(7)
N2 C5 C6 C7 -90.5(7)
C11 C6 C7 C8 -1.6(9)
C5 C6 C7 C8 178.5(6)
C6 C7 C8 C9 1.5(11)
C7 C8 C9 C10 -1.4(11)
C8 C9 C10 C11 1.4(9)
C7 C6 C11 C10 1.6(8)
C5 C6 C11 C10 -178.5(5)
C9 C10 C11 C6 -1.5(8)
C5 N1 C12 C15 178.8(6)
Si1 N1 C12 C15 18.7(7)
C5 N1 C12 C14 61.9(8)
Si1 N1 C12 C14 -98.3(6)
C5 N1 C12 C13 -61.8(7)
Si1 N1 C12 C13 138.1(5)
C5 N2 C16 C19 55.0(7)
Si1 N2 C16 C19 -149.1(4)
C5 N2 C16 C18 175.6(5)
Si1 N2 C16 C18 -28.5(7)
C5 N2 C16 C17 -67.8(7)
Si1 N2 C16 C17 88.2(6)
C27 N3 C20 N4 -176.1(5)
Si2 N3 C20 N4 -8.5(4)
C27 N3 C20 C21 1.4(9)
Si2 N3 C20 C21 168.9(5)
C31 N4 C20 N3 173.6(4)
Si2 N4 C20 N3 8.5(4)
C31 N4 C20 C21 -4.0(9)
Si2 N4 C20 C21 -169.0(5)
N3 C20 C21 C26 90.4(7)
N4 C20 C21 C26 -92.7(7)
N3 C20 C21 C22 -91.0(7)
N4 C20 C21 C22 86.0(7)
C26 C21 C22 C23 1.2(9)
C20 C21 C22 C23 -177.4(5)
C21 C22 C23 C24 -0.3(10)
C22 C23 C24 C25 -1.0(11)
C23 C24 C25 C26 1.4(11)
C22 C21 C26 C25 -0.9(9)
C20 C21 C26 C25 177.8(5)
C24 C25 C26 C21 -0.4(10)
C20 N3 C27 C28 54.7(7)
Si2 N3 C27 C28 -106.8(6)
C20 N3 C27 C29 -69.6(7)
Si2 N3 C27 C29 128.8(5)
C20 N3 C27 C30 172.9(5)
Si2 N3 C27 C30 11.3(7)
C20 N4 C31 C32 -68.4(7)
Si2 N4 C31 C32 90.2(6)
C20 N4 C31 C34 172.2(5)
Si2 N4 C31 C34 -29.2(6)
C20 N4 C31 C33 53.9(7)
Si2 N4 C31 C33 -147.5(4)
